data_7227017
loop_
_publ_author_name
'Jia, Jiage'
'Zhang, Yanhui'
'Zhang, Panpan'
'Ma, Pengtao'
'Zhang, Dongdi'
'Wang, Jingping'
'Niu, Jingyang'

_publ_section_title
;
 Synthesis and characterization of a series of novel
 polyoxometalate-supported carbonyl manganese derivatives
;
_journal_name_full 'RSC Adv.'
_journal_paper_doi 10.1039/C6RA23547F
_journal_year 2016
_chemical_formula_moiety 'Bi2 C6 Mn6 O82 W18, 3(N), 31(O)'
_chemical_formula_sum 'C6 H94 Bi2 Mn6 N3 O113 W18'
_chemical_formula_weight 6073.74
_chemical_name_systematic
;
 ?
;
_space_group_crystal_system monoclinic
_space_group_IT_number 12
_space_group_name_Hall '-C 2y'
_space_group_name_H-M_alt 'C 1 2/m 1'
_symmetry_space_group_name_Hall '-C 2y'
_symmetry_space_group_name_H-M 'C 1 2/m 1'
_atom_sites_solution_primary direct
_audit_creation_date 2016-04-04
_audit_creation_method
;
Olex2 1.2
(compiled 2016.02.19 svn.r3266 for OlexSys, GUI svn.r5155)
;
_audit_update_record
;
2016-09-21 deposited with the CCDC.
2016-11-07 downloaded from the CCDC.
;
_cell_angle_alpha 90
_cell_angle_beta 105.016(10)
_cell_angle_gamma 90
_cell_formula_units_Z 2
_cell_length_a 25.879(16)
_cell_length_b 14.409(8)
_cell_length_c 16.235(10)
_cell_measurement_reflns_used 1522
_cell_measurement_temperature 296(2)
_cell_measurement_theta_max 27.06
_cell_measurement_theta_min 2.21
_cell_volume 5847(6)
_computing_cell_refinement 'SAINT v7.34A (Bruker, 200?)'
_computing_data_collection 'Bruker SMART'
_computing_data_reduction 'SAINT v7.34A (Bruker, 200?)'
_computing_molecular_graphics 'Olex2 (Dolomanov et al., 2009)'
_computing_publication_material 'Olex2 (Dolomanov et al., 2009)'
_computing_structure_refinement 'ShelXL (Sheldrick, 2015)'
_computing_structure_solution 'ShelXS-1997 (Sheldrick, 2008)'
_diffrn_ambient_temperature 296.15
_diffrn_measured_fraction_theta_full 0.995
_diffrn_measured_fraction_theta_max 0.995
_diffrn_measurement_device_type 'CCD area detector'
_diffrn_measurement_method 'phi and omega scans'
_diffrn_radiation_monochromator graphite
_diffrn_radiation_type MoK\a
_diffrn_radiation_wavelength 0.71073
_diffrn_reflns_av_R_equivalents 0.0933
_diffrn_reflns_av_unetI/netI 0.1113
_diffrn_reflns_Laue_measured_fraction_full 0.995
_diffrn_reflns_Laue_measured_fraction_max 0.995
_diffrn_reflns_limit_h_max 29
_diffrn_reflns_limit_h_min -30
_diffrn_reflns_limit_k_max 12
_diffrn_reflns_limit_k_min -17
_diffrn_reflns_limit_l_max 19
_diffrn_reflns_limit_l_min -19
_diffrn_reflns_number 14810
_diffrn_reflns_point_group_measured_fraction_full 0.995
_diffrn_reflns_point_group_measured_fraction_max 0.995
_diffrn_reflns_theta_full 25.096
_diffrn_reflns_theta_max 25.096
_diffrn_reflns_theta_min 1.949
_exptl_absorpt_coefficient_mu 21.357
_exptl_absorpt_correction_T_max 0.2022
_exptl_absorpt_correction_T_min 0.058
_exptl_absorpt_correction_type multi-scan
_exptl_absorpt_process_details
;
SADABS-2004/1 (Bruker,2004) was used for absorption correction.
R(int) was 0.1629 before and 0.0527 after correction.
The Ratio of minimum to maximum transmission is 0.4223.
The \l/2 correction factor is 0.0015.
;
_exptl_crystal_colour yellow
_exptl_crystal_colour_primary yellow
_exptl_crystal_density_diffrn 3.450
_exptl_crystal_density_method 'not measured'
_exptl_crystal_description block
_exptl_crystal_F_000 5406
_exptl_crystal_size_max 0.31
_exptl_crystal_size_mid 0.18
_exptl_crystal_size_min 0.11
_refine_diff_density_max 2.329
_refine_diff_density_min -2.022
_refine_diff_density_rms 0.386
_refine_ls_extinction_method none
_refine_ls_goodness_of_fit_ref 1.010
_refine_ls_hydrogen_treatment undef
_refine_ls_matrix_type full
_refine_ls_number_parameters 346
_refine_ls_number_reflns 5406
_refine_ls_number_restraints 6
_refine_ls_restrained_S_all 1.011
_refine_ls_R_factor_all 0.0998
_refine_ls_R_factor_gt 0.0516
_refine_ls_shift/su_max 0.000
_refine_ls_shift/su_mean 0.000
_refine_ls_structure_factor_coef Fsqd
_refine_ls_weighting_details 'w=1/[\s^2^(Fo^2^)+(0.0555P)^2^+16.6513P] where P=(Fo^2^+2Fc^2^)/3'
_refine_ls_weighting_scheme calc
_refine_ls_wR_factor_gt 0.1156
_refine_ls_wR_factor_ref 0.1385
_reflns_Friedel_coverage 0.000
_reflns_number_gt 3406
_reflns_number_total 5406
_reflns_threshold_expression 'I > 2\s(I)'
_cod_data_source_file c6ra23547f2.cif
_cod_data_source_block njy1
_cod_database_code 7227017
_shelx_space_group_comment
;
The symmetry employed for this shelxl refinement is uniquely defined
by the following loop, which should always be used as a source of
symmetry information in preference to the above space-group names.
They are only intended as comments.
;
_shelx_estimated_absorpt_t_max 0.202
_shelx_estimated_absorpt_t_min 0.058
_olex2_refinement_description
;
1. Uiso/Uaniso restraints and constraints
Uanis(O1W) \\sim Ueq, : with sigma of 0.01 and sigma for terminal atoms of 0.02
2. Others
 Fixed Sof: N1(0.5) N2(0.25) O13W(0.5) O14W(0.25)
;
_shelx_shelxl_version_number 2014/7
_olex2_submission_special_instructions 'No special instructions were received'

loop_
_space_group_symop_operation_xyz
'x, y, z'
'-x, y, -z'
'x+1/2, y+1/2, z'
'-x+1/2, y+1/2, -z'
'-x, -y, -z'
'x, -y, z'
'-x+1/2, -y+1/2, -z'
'x+1/2, -y+1/2, z'

loop_
_atom_site_label
_atom_site_type_symbol
_atom_site_fract_x
_atom_site_fract_y
_atom_site_fract_z
_atom_site_U_iso_or_equiv
_atom_site_adp_type
_atom_site_occupancy
_atom_site_site_symmetry_order
_atom_site_calc_flag
_atom_site_refinement_flags_posn
_atom_site_refinement_flags_adp
_atom_site_refinement_flags_occupancy
W1 W 0.18624(3) 0.37077(7) 0.34702(5) 0.0332(3) Uani 1 1 d . . .
W2 W 0.05915(3) 0.37442(7) 0.35895(5) 0.0383(3) Uani 1 1 d . . .
W3 W 0.09213(3) 0.25794(6) 0.20694(5) 0.0324(2) Uani 1 1 d . . .
W4 W 0.18993(3) 0.38275(6) 0.11879(5) 0.0268(2) Uani 1 1 d . . .
W5 W 0.09644(4) 0.5000 -0.02819(7) 0.0279(3) Uani 1 2 d S T P
Bi1 Bi 0.06342(4) 0.5000 0.16907(6) 0.0256(3) Uani 1 2 d S T P
Mn1 Mn 0.0000 0.3067(3) 0.0000 0.0296(11) Uani 1 2 d S T P
Mn2 Mn 0.06590(17) 0.5000 -0.2708(3) 0.0424(13) Uani 1 2 d S T P
Mn3 Mn 0.27116(16) 0.5000 0.2552(3) 0.0352(12) Uani 1 2 d S T P
O1 O 0.1902(7) 0.5000 0.3719(11) 0.032(5) Uani 1 2 d S T P
O2 O 0.2456(5) 0.3332(10) 0.4132(8) 0.039(4) Uiso 1 1 d . . .
O3 O 0.1400(5) 0.3520(10) 0.4168(8) 0.040(4) Uani 1 1 d . . .
O4 O 0.1653(5) 0.2555(10) 0.2922(8) 0.037(4) Uani 1 1 d . . .
O5 O 0.2100(4) 0.4029(9) 0.2459(8) 0.028(3) Uani 1 1 d . . .
O6 O 0.1042(5) 0.4012(10) 0.2607(8) 0.034(4) Uani 1 1 d . . .
O7 O 0.0382(6) 0.3302(13) 0.4437(9) 0.056(5) Uani 1 1 d . . .
O8 O 0.0725(7) 0.5000 0.3937(11) 0.032(5) Uani 1 2 d S T P
O9 O -0.0006(5) 0.4047(11) 0.2812(9) 0.044(4) Uani 1 1 d . . .
O10 O 0.0633(5) 0.2536(10) 0.3022(8) 0.037(4) Uani 1 1 d . . .
O11 O 0.0880(6) 0.1411(10) 0.1815(10) 0.047(4) Uani 1 1 d . . .
O12 O 0.1379(5) 0.3038(9) 0.1336(8) 0.031(3) Uani 1 1 d . . .
O13 O 0.0376(5) 0.3086(11) 0.1326(8) 0.040(4) Uani 1 1 d . . .
O14 O 0.2405(5) 0.3099(10) 0.1132(8) 0.035(4) Uani 1 1 d . . .
O15 O 0.1625(5) 0.4058(8) 0.0059(7) 0.024(3) Uani 1 1 d . . .
O16 O 0.2309(6) 0.5000 0.1292(10) 0.025(4) Uani 1 2 d S T P
O17 O 0.1283(6) 0.5000 0.1111(10) 0.022(4) Uani 1 2 d S T P
O18 O 0.0549(5) 0.4099(12) -0.0157(9) 0.050(4) Uani 1 1 d . . .
O19 O 0.0931(7) 0.5000 -0.1379(10) 0.036(5) Uani 1 2 d S T P
O20 O 0.3247(8) 0.5000 0.4386(15) 0.069(8) Uani 1 2 d S T P
O21 O 0.3511(8) 0.3568(15) 0.2497(12) 0.090(7) Uani 1 1 d . . .
C1 C 0.3014(13) 0.5000 0.3638(19) 0.049(9) Uani 1 2 d S T P
C2 C 0.3179(8) 0.4141(17) 0.2501(14) 0.042(6) Uani 1 1 d . . .
O1W O 0.0566(10) 0.2019(16) -0.0258(14) 0.116(8) Uani 1 1 d . U .
O2W O 0.1224(6) 0.3893(16) -0.2792(12) 0.091(7) Uani 1 1 d . . .
O3W O 0.0542(9) 0.5000 -0.4176(12) 0.069(8) Uani 1 2 d S T P
N1 N 0.9344(16) 0.234(3) 0.395(3) 0.060(12) Uiso 0.5 1 d . U .
N2 N 0.3218(17) 0.5000 0.978(3) 0.032(11) Uiso 0.5 2 d S TU P
O4W O 0.3697(7) 0.5000 0.5840(11) 0.036(5) Uani 1 2 d S T P
O5W O 0.1583(10) 0.2730(19) 0.5757(16) 0.128(9) Uiso 1 1 d . . .
O6W O 0.0592(8) 0.2325(17) 0.8111(13) 0.101(8) Uani 1 1 d . . .
O7W O 0.1704(8) 0.3072(14) 0.8708(12) 0.084(6) Uiso 1 1 d . . .
O8W O 0.2384(8) 0.0000 0.3422(14) 0.054(6) Uani 1 2 d S T P
O9W O 0.2001(9) 0.1101(14) 0.4179(13) 0.099(7) Uani 1 1 d . . .
O10W O 0.3321(10) 0.0000 0.435(2) 0.115(12) Uani 1 2 d S T P
O11W O 0.3639(15) 0.5000 0.722(2) 0.120(13) Uani 1 2 d S T P
O12W O 0.2488(11) 0.137(2) 0.2614(18) 0.154(11) Uani 1 1 d . . .
O13W O 0.4356(13) 0.395(2) 0.579(2) 0.063(10) Uiso 0.5 1 d . . .
O14W O 1.0000 0.226(4) 0.5000 0.071(15) Uani 0.5 2 d S T P

loop_
_atom_site_aniso_label
_atom_site_aniso_U_11
_atom_site_aniso_U_22
_atom_site_aniso_U_33
_atom_site_aniso_U_23
_atom_site_aniso_U_13
_atom_site_aniso_U_12
W1 0.0208(4) 0.0489(7) 0.0291(5) 0.0086(4) 0.0051(3) 0.0012(4)
W2 0.0243(4) 0.0623(8) 0.0302(5) 0.0108(5) 0.0103(4) -0.0005(4)
W3 0.0225(4) 0.0371(6) 0.0367(5) 0.0090(4) 0.0063(4) -0.0008(4)
W4 0.0191(4) 0.0311(6) 0.0315(5) 0.0010(4) 0.0092(3) 0.0023(3)
W5 0.0186(6) 0.0389(9) 0.0269(6) 0.000 0.0071(5) 0.000
Bi1 0.0176(5) 0.0346(8) 0.0255(6) 0.000 0.0075(4) 0.000
Mn1 0.025(2) 0.034(3) 0.030(2) 0.000 0.0081(18) 0.000
Mn2 0.024(2) 0.071(4) 0.033(3) 0.000 0.008(2) 0.000
Mn3 0.021(2) 0.045(3) 0.040(3) 0.000 0.009(2) 0.000
O1 0.027(10) 0.034(14) 0.034(11) 0.000 0.003(9) 0.000
O3 0.040(8) 0.051(11) 0.030(8) 0.020(7) 0.009(7) 0.009(7)
O4 0.037(8) 0.043(11) 0.035(8) 0.001(7) 0.014(7) 0.011(7)
O5 0.017(6) 0.024(9) 0.040(8) 0.000(6) 0.000(6) -0.002(6)
O6 0.022(7) 0.050(10) 0.032(8) -0.002(7) 0.009(6) 0.002(7)
O7 0.046(9) 0.097(15) 0.032(9) 0.023(9) 0.019(7) -0.014(9)
O8 0.032(11) 0.031(13) 0.031(11) 0.000 0.001(9) 0.000
O9 0.022(7) 0.067(12) 0.044(9) 0.009(8) 0.009(6) 0.016(7)
O10 0.028(7) 0.053(11) 0.031(8) 0.009(7) 0.010(6) -0.001(7)
O11 0.049(9) 0.023(10) 0.071(11) -0.001(8) 0.018(8) -0.005(7)
O12 0.035(7) 0.027(9) 0.034(8) 0.004(6) 0.014(6) -0.003(6)
O13 0.021(7) 0.057(12) 0.041(9) 0.001(7) 0.010(6) 0.004(7)
O14 0.026(7) 0.045(11) 0.039(8) 0.002(7) 0.018(6) 0.010(7)
O15 0.034(7) 0.019(8) 0.025(7) 0.005(6) 0.016(6) 0.007(6)
O16 0.021(9) 0.029(13) 0.024(10) 0.000 0.006(8) 0.000
O17 0.015(9) 0.021(12) 0.029(10) 0.000 0.006(8) 0.000
O18 0.037(9) 0.065(13) 0.041(9) 0.010(8) -0.004(7) -0.020(8)
O19 0.039(11) 0.059(16) 0.012(9) 0.000 0.009(8) 0.000
O20 0.036(13) 0.11(2) 0.052(16) 0.000 -0.002(12) 0.000
O21 0.065(13) 0.100(18) 0.092(16) -0.007(13) -0.001(11) 0.040(13)
C1 0.06(2) 0.05(2) 0.030(19) 0.000 -0.014(16) 0.000
C2 0.020(11) 0.051(18) 0.050(15) -0.003(12) 0.001(10) -0.009(11)
O1W 0.154(15) 0.088(14) 0.101(13) -0.010(11) 0.025(12) 0.081(12)
O2W 0.043(10) 0.15(2) 0.086(14) -0.035(13) 0.023(10) 0.036(11)
O3W 0.073(17) 0.12(2) 0.016(11) 0.000 0.011(11) 0.000
O4W 0.035(11) 0.039(14) 0.031(11) 0.000 0.003(9) 0.000
O6W 0.079(14) 0.14(2) 0.091(16) 0.010(14) 0.032(12) 0.040(14)
O8W 0.048(14) 0.048(17) 0.062(16) 0.000 0.007(11) 0.000
O9W 0.119(18) 0.068(16) 0.086(15) 0.015(11) -0.015(13) 0.009(13)
O10W 0.053(18) 0.18(4) 0.13(3) 0.000 0.047(18) 0.000
O11W 0.18(3) 0.07(2) 0.09(2) 0.000 -0.01(2) 0.000
O12W 0.13(2) 0.18(3) 0.16(3) 0.04(2) 0.061(19) 0.04(2)
O14W 0.06(3) 0.06(4) 0.08(4) 0.000 0.01(3) 0.000

loop_
_atom_type_symbol
_atom_type_description
_atom_type_scat_dispersion_real
_atom_type_scat_dispersion_imag
_atom_type_scat_source
C C 0.0033 0.0016 'International Tables Vol C Tables 4.2.6.8 and 6.1.1.4'
H H 0.0000 0.0000 'International Tables Vol C Tables 4.2.6.8 and 6.1.1.4'
N N 0.0061 0.0033 'International Tables Vol C Tables 4.2.6.8 and 6.1.1.4'
O O 0.0106 0.0060 'International Tables Vol C Tables 4.2.6.8 and 6.1.1.4'
Mn Mn 0.3368 0.7283 'International Tables Vol C Tables 4.2.6.8 and 6.1.1.4'
Bi Bi -4.1077 10.2566 'International Tables Vol C Tables 4.2.6.8 and 6.1.1.4'
W W -0.8490 6.8722 'International Tables Vol C Tables 4.2.6.8 and 6.1.1.4'

loop_
_geom_angle_atom_site_label_1
_geom_angle_atom_site_label_2
_geom_angle_atom_site_label_3
_geom_angle
_geom_angle_site_symmetry_1
_geom_angle_site_symmetry_3
O1 W1 O5 86.3(7) . .
O1 W1 O6 86.1(6) . .
O2 W1 O1 100.6(7) . .
O2 W1 O3 100.7(6) . .
O2 W1 O4 96.8(6) . .
O2 W1 O5 100.1(6) . .
O2 W1 O6 172.6(6) . .
O3 W1 O1 91.2(7) . .
O3 W1 O4 90.4(6) . .
O3 W1 O5 159.2(5) . .
O3 W1 O6 76.0(5) . .
O4 W1 O1 161.9(6) . .
O4 W1 O5 85.8(5) . .
O4 W1 O6 76.7(5) . .
O5 W1 O6 83.2(5) . .
O3 W2 O6 72.6(5) . .
O7 W2 O3 94.0(6) . .
O7 W2 O6 163.8(6) . .
O7 W2 O8 100.7(8) . .
O7 W2 O9 105.2(7) . .
O7 W2 O10 96.5(7) . .
O8 W2 O3 86.0(7) . .
O8 W2 O6 87.7(7) . .
O8 W2 O10 161.0(7) . .
O9 W2 O3 160.8(6) . .
O9 W2 O6 88.3(5) . .
O9 W2 O8 92.0(7) . .
O9 W2 O10 91.5(6) . .
O10 W2 O3 84.5(6) . .
O10 W2 O6 73.7(5) . .
O4 W3 O6 74.8(5) . .
O10 W3 O4 86.4(5) . .
O10 W3 O6 75.8(5) . .
O10 W3 O12 157.3(6) . .
O11 W3 O4 97.7(6) . .
O11 W3 O6 170.8(6) . .
O11 W3 O10 98.7(7) . .
O11 W3 O12 100.9(6) . .
O11 W3 O13 104.6(7) . .
O12 W3 O4 79.7(5) . .
O12 W3 O6 83.3(5) . .
O13 W3 O4 155.9(6) . .
O13 W3 O6 83.8(6) . .
O13 W3 O10 99.2(6) . .
O13 W3 O12 87.0(6) . .
O5 W4 Mn3 41.3(4) . .
O5 W4 O17 86.6(5) . .
O12 W4 Mn3 128.8(4) . .
O12 W4 O5 87.6(5) . .
O12 W4 O16 156.7(6) . .
O12 W4 O17 86.6(5) . .
O14 W4 Mn3 89.2(5) . .
O14 W4 O5 98.4(6) . .
O14 W4 O12 103.1(6) . .
O14 W4 O15 99.4(6) . .
O14 W4 O16 97.4(6) . .
O14 W4 O17 169.2(6) . .
O15 W4 Mn3 129.1(4) . .
O15 W4 O5 159.6(5) . .
O15 W4 O12 98.0(5) . .
O15 W4 O16 89.5(6) . .
O15 W4 O17 74.2(5) . .
O16 W4 Mn3 39.7(5) . .
O16 W4 O5 78.4(6) . .
O16 W4 O17 74.1(5) . .
O17 W4 Mn3 88.3(3) . .
O15 W5 O15 78.7(7) . 6_565
O15 W5 O17 70.8(4) . .
O15 W5 O17 70.8(4) 6_565 .
O18 W5 O15 157.5(6) 6_565 .
O18 W5 O15 88.5(6) 6_565 6_565
O18 W5 O15 88.5(6) . .
O18 W5 O15 157.6(6) . 6_565
O18 W5 O17 87.6(5) . .
O18 W5 O17 87.6(5) 6_565 .
O18 W5 O18 97.2(11) . 6_565
O18 W5 O19 104.5(6) 6_565 .
O18 W5 O19 104.4(6) . .
O19 W5 O15 95.0(5) . .
O19 W5 O15 95.0(5) . 6_565
O19 W5 O17 161.4(7) . .
O6 Bi1 O6 83.8(7) . 6_565
O17 Bi1 O6 90.2(5) . 6_565
O17 Bi1 O6 90.2(5) . .
O13 Mn1 O13 178.5(9) . 2
O13 Mn1 O1W 92.8(7) 2 2
O13 Mn1 O1W 88.2(7) . 2
O13 Mn1 O1W 88.2(7) 2 .
O13 Mn1 O1W 92.8(7) . .
O18 Mn1 O13 90.8(5) . 2
O18 Mn1 O13 88.1(5) 2 2
O18 Mn1 O13 88.1(5) . .
O18 Mn1 O13 90.8(5) 2 .
O18 Mn1 O18 90.7(9) 2 .
O18 Mn1 O1W 87.7(9) . .
O18 Mn1 O1W 176.0(7) 2 .
O18 Mn1 O1W 176.0(7) . 2
O18 Mn1 O1W 87.7(9) 2 2
O1W Mn1 O1W 94.2(15) 2 .
O9 Mn2 O9 79.4(8) 2 5_565
O9 Mn2 O2W 169.5(7) 5_565 .
O9 Mn2 O2W 93.1(7) 2 .
O9 Mn2 O2W 93.1(7) 5_565 6_565
O9 Mn2 O2W 169.5(7) 2 6_565
O9 Mn2 O3W 91.6(6) 2 .
O9 Mn2 O3W 91.6(6) 5_565 .
O19 Mn2 O9 97.4(6) . 5_565
O19 Mn2 O9 97.4(6) . 2
O19 Mn2 O2W 90.7(6) . 6_565
O19 Mn2 O2W 90.7(6) . .
O19 Mn2 O3W 168.2(8) . .
O2W Mn2 O2W 93.3(11) . 6_565
O2W Mn2 O3W 81.2(7) 6_565 .
O2W Mn2 O3W 81.2(7) . .
W4 Mn3 W4 65.46(10) . 6_565
O5 Mn3 W4 87.3(4) 6_565 .
O5 Mn3 W4 87.3(4) . 6_565
O5 Mn3 W4 39.5(4) . .
O5 Mn3 W4 39.5(4) 6_565 6_565
O5 Mn3 O5 84.1(7) 6_565 .
O16 Mn3 W4 38.3(2) . 6_565
O16 Mn3 W4 38.3(2) . .
O16 Mn3 O5 75.3(5) . .
O16 Mn3 O5 75.3(5) . 6_565
C1 Mn3 W4 139.9(6) . 6_565
C1 Mn3 W4 139.9(6) . .
C1 Mn3 O5 102.0(9) . .
C1 Mn3 O5 102.0(9) . 6_565
C1 Mn3 O16 176.4(13) . .
C1 Mn3 C2 85.0(11) . 6_565
C1 Mn3 C2 85.0(11) . .
C2 Mn3 W4 134.1(8) . 6_565
C2 Mn3 W4 134.1(8) 6_565 .
C2 Mn3 W4 86.0(7) . .
C2 Mn3 W4 86.0(7) 6_565 6_565
C2 Mn3 O5 172.7(8) . 6_565
C2 Mn3 O5 172.7(8) 6_565 .
C2 Mn3 O5 92.4(8) . .
C2 Mn3 O5 92.4(8) 6_565 6_565
C2 Mn3 O16 97.6(8) 6_565 .
C2 Mn3 O16 97.6(8) . .
C2 Mn3 C2 90.3(14) . 6_565
W1 O1 W1 156.3(10) 6_565 .
W1 O3 W2 115.5(6) . .
W1 O4 W3 114.0(7) . .
W1 O5 W4 140.7(6) . .
W1 O5 Mn3 119.7(6) . .
W4 O5 Mn3 99.2(6) . .
W2 O6 W1 96.0(5) . .
W3 O6 W1 94.4(5) . .
W3 O6 W2 94.2(5) . .
Bi1 O6 W1 141.0(7) . .
Bi1 O6 W2 110.9(5) . .
Bi1 O6 W3 110.5(5) . .
W2 O8 W2 144.4(10) . 6_565
W2 O9 Mn2 137.2(8) . 5_565
W3 O10 W2 115.6(7) . .
W4 O12 W3 148.9(7) . .
W3 O13 Mn1 140.1(8) . .
W4 O15 W5 117.0(6) . .
W4 O16 W4 117.2(8) . 6_565
W4 O16 Mn3 102.0(5) . .
W4 O16 Mn3 102.0(5) 6_565 .
W4 O17 W4 94.3(6) 6_565 .
W5 O17 W4 97.2(5) . .
W5 O17 W4 97.2(5) . 6_565
Bi1 O17 W4 126.2(4) . 6_565
Bi1 O17 W4 126.2(4) . .
Bi1 O17 W5 109.0(7) . .
W5 O18 Mn1 176.0(10) . .
W5 O19 Mn2 163.7(11) . .
O20 C1 Mn3 177(3) . .
O21 C2 Mn3 177(2) . .

loop_
_geom_bond_atom_site_label_1
_geom_bond_atom_site_label_2
_geom_bond_distance
_geom_bond_site_symmetry_2
W1 O1 1.903(4) .
W1 O2 1.719(13) .
W1 O3 1.868(13) .
W1 O4 1.896(14) .
W1 O5 1.953(13) .
W1 O6 2.262(12) .
W2 O3 2.085(13) .
W2 O6 2.240(13) .
W2 O7 1.727(13) .
W2 O8 1.900(5) .
W2 O9 1.778(13) .
W2 O10 1.985(15) .
W3 O4 2.036(13) .
W3 O6 2.232(14) .
W3 O10 1.884(13) .
W3 O11 1.730(14) .
W3 O12 1.997(12) .
W3 O13 1.760(13) .
W4 Mn3 3.125(4) .
W4 O5 2.013(13) .
W4 O12 1.826(12) .
W4 O14 1.698(12) .
W4 O15 1.816(12) .
W4 O16 1.979(8) .
W4 O17 2.304(10) .
W5 O15 2.141(12) 6_565
W5 O15 2.141(12) .
W5 O17 2.198(16) .
W5 O18 1.731(14) .
W5 O18 1.731(14) 6_565
W5 O19 1.761(16) .
Bi1 O6 2.131(13) 6_565
Bi1 O6 2.131(13) .
Bi1 O17 2.127(16) .
Mn1 O13 2.120(13) 2
Mn1 O13 2.120(13) .
Mn1 O18 2.117(15) .
Mn1 O18 2.117(15) 2
Mn1 O1W 2.217(19) 2
Mn1 O1W 2.217(19) .
Mn2 O9 2.150(14) 2
Mn2 O9 2.150(14) 5_565
Mn2 O19 2.088(17) .
Mn2 O2W 2.193(17) 6_565
Mn2 O2W 2.193(17) .
Mn2 O3W 2.32(2) .
Mn3 W4 3.125(4) 6_565
Mn3 O5 2.089(12) 6_565
Mn3 O5 2.089(12) .
Mn3 O16 2.041(17) .
Mn3 C1 1.73(3) .
Mn3 C2 1.75(2) .
Mn3 C2 1.75(2) 6_565
O1 W1 1.903(4) 6_565
O8 W2 1.900(5) 6_565
O9 Mn2 2.150(14) 5_565
O16 W4 1.979(8) 6_565
O17 W4 2.304(10) 6_565
O20 C1 1.21(3) .
O21 C2 1.19(3) .
